data_4502298
loop_
_publ_author_name
'Liu, Ying'
'Yan, Peng-Fei'
'Yu, Ying-Hui'
'Hou, Guang-Feng'
'Gao, Jin-Sheng'
'Lu, Jack Y.'

_publ_section_title
;
 Syntheses, Structures, and Characterizations of a Series of Polymers
 Constructed by Two V-Shape Dipyridine-Containing Ligands
;
_journal_issue 4
_journal_name_full 'Crystal Growth &amp; Design'
_journal_page_first 1559
_journal_paper_doi 10.1021/cg900942e
_journal_volume 10
_journal_year 2010
_chemical_formula_moiety 'C18 H18 Cd N4 O9, 2(C9 H8 N O)'
_chemical_formula_sum 'C36 H34 Cd N6 O11'
_chemical_formula_weight 839.09
_chemical_name_systematic
; 
 ? 
;
_space_group_IT_number 62
_symmetry_cell_setting orthorhombic
_symmetry_space_group_name_Hall '-P 2ac 2n'
_symmetry_space_group_name_H-M 'P n m a'
_atom_sites_solution_hydrogens geom
_atom_sites_solution_primary direct
_atom_sites_solution_secondary difmap
_audit_creation_method SHELXL-97
_cell_angle_alpha 90.00
_cell_angle_beta 90.00
_cell_angle_gamma 90.00
_cell_formula_units_Z 4
_cell_length_a 28.506(2)
_cell_length_b 17.416(4)
_cell_length_c 7.062(8)
_cell_measurement_reflns_used 18947
_cell_measurement_temperature 293(2)
_cell_measurement_theta_max 27.49
_cell_measurement_theta_min 3.09
_cell_volume 3506(4)
_computing_cell_refinement RAPID-AUTO
_computing_data_collection 'RAPID-AUTO (Rigaku Corporation, 1998)'
_computing_data_reduction 'CrystalStructure (Rigaku/MSC and Rigaku Corporation, 2002)'
_computing_molecular_graphics 'SHELXTL (Sheldrick, 2008)'
_computing_publication_material SHELXL-97
_computing_structure_refinement 'SHELXL-97 (Sheldrick, 2008)'
_computing_structure_solution 'SHELXS-97 (Sheldrick, 2008)'
_diffrn_ambient_temperature 293(2)
_diffrn_measured_fraction_theta_full 0.993
_diffrn_measured_fraction_theta_max 0.993
_diffrn_measurement_device_type 'Rigaku RAXIS-RAPID'
_diffrn_measurement_method '\w scan'
_diffrn_radiation_monochromator graphite
_diffrn_radiation_source 'fine-focus sealed tube'
_diffrn_radiation_type MoK\a
_diffrn_radiation_wavelength 0.71073
_diffrn_reflns_av_R_equivalents 0.0742
_diffrn_reflns_av_sigmaI/netI 0.0389
_diffrn_reflns_limit_h_max 33
_diffrn_reflns_limit_h_min -33
_diffrn_reflns_limit_k_max 19
_diffrn_reflns_limit_k_min -20
_diffrn_reflns_limit_l_max 8
_diffrn_reflns_limit_l_min -8
_diffrn_reflns_number 24630
_diffrn_reflns_theta_full 25.00
_diffrn_reflns_theta_max 25.00
_diffrn_reflns_theta_min 3.09
_diffrn_standards_decay_% 0
_diffrn_standards_interval_count 0
_diffrn_standards_interval_time 0
_diffrn_standards_number 0
_exptl_absorpt_coefficient_mu 0.695
_exptl_absorpt_correction_T_max 0.9667
_exptl_absorpt_correction_T_min 0.7548
_exptl_absorpt_correction_type multi-scan
_exptl_absorpt_process_details 'ABSCOR (Higashi, 1995)'
_exptl_crystal_colour colorless
_exptl_crystal_density_diffrn 1.590
_exptl_crystal_density_method 'not measured'
_exptl_crystal_description platelet
_exptl_crystal_F_000 1712
_exptl_crystal_size_max 0.43
_exptl_crystal_size_mid 0.17
_exptl_crystal_size_min 0.05
_refine_diff_density_max 0.669
_refine_diff_density_min -0.482
_refine_diff_density_rms 0.068
_refine_ls_extinction_method none
_refine_ls_goodness_of_fit_ref 1.033
_refine_ls_hydrogen_treatment constr
_refine_ls_matrix_type full
_refine_ls_number_parameters 259
_refine_ls_number_reflns 3179
_refine_ls_number_restraints 25
_refine_ls_restrained_S_all 1.092
_refine_ls_R_factor_all 0.0628
_refine_ls_R_factor_gt 0.0386
_refine_ls_shift/su_max 0.000
_refine_ls_shift/su_mean 0.000
_refine_ls_structure_factor_coef Fsqd
_refine_ls_weighting_details 'calc w=1/[\s^2^(Fo^2^)+(0.0371P)^2^+3.2299P] where P=(Fo^2^+2Fc^2^)/3'
_refine_ls_weighting_scheme calc
_refine_ls_wR_factor_gt 0.0809
_refine_ls_wR_factor_ref 0.0907
_reflns_number_gt 2315
_reflns_number_total 3179
_reflns_threshold_expression >2sigma(I)
_cod_data_source_file cg900942e_si_001.cif
_cod_data_source_block complex_2
_cod_depositor_comments
;
The following automatic conversions were performed:

'_symmetry_cell_setting' value 'Orthorhombic' changed to
'orthorhombic' according to
/home/saulius/struct/CIF-dictionaries/cif_core.dic dictionary named
'cif_core.dic' version 2.4.2 from
2011-04-26.

'_exptl_absorpt_correction_type' value 'Multi-scan'
changed to 'multi-scan' according to
/home/saulius/struct/CIF-dictionaries/cif_core.dic dictionary named
'cif_core.dic' version 2.4.2 from 2011-04-26.

Automatic conversion script
Id: cif_fix_values 1715 2011-07-08 13:25:40Z adriana 
;
_cod_original_sg_symbol_Hall '-P 2ac 2n '
_cod_database_code 4502298

loop_
_symmetry_equiv_pos_as_xyz
'x, y, z'
'-x+1/2, -y, z+1/2'
'-x, y+1/2, -z'
'x+1/2, -y+1/2, -z+1/2'
'-x, -y, -z'
'x-1/2, y, -z-1/2'
'x, -y-1/2, z'
'-x-1/2, y-1/2, z-1/2'

loop_
_atom_site_label
_atom_site_type_symbol
_atom_site_fract_x
_atom_site_fract_y
_atom_site_fract_z
_atom_site_U_iso_or_equiv
_atom_site_adp_type
_atom_site_occupancy
_atom_site_symmetry_multiplicity
_atom_site_calc_flag
_atom_site_refinement_flags
N2 N 0.36071(13) 0.11749(18) 0.5253(6) 0.0579(10) Uani 1 1 d .
C1 C 0.49143(14) 0.0662(2) 0.7341(6) 0.0477(11) Uani 1 1 d .
H1 H 0.5192 0.0766 0.6703 0.057 Uiso 1 1 calc R
C2 C 0.47788(14) -0.00918(19) 0.7561(6) 0.0466(11) Uani 1 1 d .
H2 H 0.4967 -0.0485 0.7092 0.056 Uiso 1 1 calc R
C3 C 0.43650(13) -0.02645(18) 0.8474(6) 0.0392(10) Uani 1 1 d .
C4 C 0.41108(14) 0.03390(19) 0.9199(6) 0.0450(10) Uani 1 1 d .
H3 H 0.3834 0.0249 0.9858 0.054 Uiso 1 1 calc R
C5 C 0.42707(15) 0.10792(19) 0.8939(6) 0.0479(11) Uani 1 1 d .
H4 H 0.4094 0.1480 0.9442 0.058 Uiso 1 1 calc R
C6 C 0.42135(14) -0.10861(19) 0.8644(7) 0.0475(11) Uani 1 1 d .
H5 H 0.4253 -0.1345 0.7438 0.057 Uiso 1 1 calc R
H6 H 0.4405 -0.1347 0.9579 0.057 Uiso 1 1 calc R
C7 C 0.35272(13) -0.18190(19) 0.9313(6) 0.0403(9) Uani 1 1 d .
C8 C 0.37708(19) -0.2500 0.9160(8) 0.0399(13) Uani 1 2 d S
H7 H 0.4093 -0.2500 0.8957 0.048 Uiso 1 2 calc SR
C9 C 0.2811(2) -0.2500 0.9714(9) 0.0512(16) Uani 1 2 d S
H8 H 0.2487 -0.2500 0.9891 0.061 Uiso 1 2 calc SR
C10 C 0.30485(14) -0.1809(2) 0.9584(6) 0.0481(11) Uani 1 1 d .
H9 H 0.2888 -0.1346 0.9677 0.058 Uiso 1 1 calc R
C11 C 0.38295(16) 0.0633(2) 0.4287(7) 0.0561(12) Uani 1 1 d .
H10 H 0.4118 0.0753 0.3752 0.067 Uiso 1 1 calc R
C12 C 0.36543(15) -0.0100(2) 0.4036(7) 0.0523(11) Uani 1 1 d .
H11 H 0.3823 -0.0461 0.3344 0.063 Uiso 1 1 calc R
C13 C 0.32275(14) -0.0289(2) 0.4821(6) 0.0440(10) Uani 1 1 d .
C14 C 0.29941(15) 0.0270(2) 0.5820(7) 0.0582(12) Uani 1 1 d .
H12 H 0.2705 0.0166 0.6374 0.070 Uiso 1 1 calc R
C15 C 0.31950(17) 0.0985(2) 0.5988(8) 0.0624(13) Uani 1 1 d .
H13 H 0.3032 0.1359 0.6659 0.075 Uiso 1 1 calc R
C16 C 0.30518(14) -0.1094(2) 0.4631(7) 0.0504(11) Uani 1 1 d .
H14 H 0.3103 -0.1276 0.3349 0.060 Uiso 1 1 calc R
H15 H 0.3221 -0.1428 0.5492 0.060 Uiso 1 1 calc R
C17 C 0.23652(14) -0.1819(2) 0.5320(7) 0.0473(11) Uani 1 1 d .
C18 C 0.25911(19) -0.2500 0.4927(9) 0.0431(14) Uani 1 2 d S
H16 H 0.2891 -0.2500 0.4405 0.052 Uiso 1 2 calc SR
C19 C 0.1697(2) -0.2500 0.6409(11) 0.0629(19) Uani 1 2 d S
H17 H 0.1396 -0.2500 0.6917 0.075 Uiso 1 2 calc SR
H18 H 0.1763 -0.1353 0.6285 0.075 Uiso 1 1 d R
C20 C 0.19158(14) -0.1813(2) 0.6039(7) 0.0568(12) Uani 1 1 d .
Cd1 Cd 0.480076(14) 0.2500 0.70317(7) 0.04362(15) Uani 1 2 d S
N1 N 0.46618(11) 0.12528(15) 0.8011(5) 0.0410(8) Uani 1 1 d .
N4 N 0.48173(18) 0.2500 0.2867(9) 0.0545(13) Uani 1 2 d S
N3 N 0.58272(18) 0.2500 0.6396(8) 0.0513(13) Uani 1 2 d S
O1 O 0.37368(9) -0.11083(13) 0.9194(5) 0.0518(8) Uani 1 1 d .
O2 O 0.25651(10) -0.11123(15) 0.5058(5) 0.0587(8) Uani 1 1 d U
O3 O 0.56154(17) 0.1932(3) 0.6724(8) 0.1337(18) Uani 1 1 d U
O4 O 0.62218(19) 0.2500 0.5879(10) 0.109(2) Uani 1 2 d SU
O5 O 0.48103(14) 0.18995(18) 0.3750(6) 0.0950(13) Uani 1 1 d .
O6 O 0.4866(2) 0.2500 0.1140(11) 0.0998(18) Uani 1 2 d SU
O7 O 0.40077(13) 0.2500 0.6558(7) 0.0565(12) Uani 1 2 d SD
H19 H 0.3883 0.2125 0.5977 0.085 Uiso 1 1 d RD

loop_
_atom_site_aniso_label
_atom_site_aniso_U_11
_atom_site_aniso_U_22
_atom_site_aniso_U_33
_atom_site_aniso_U_23
_atom_site_aniso_U_13
_atom_site_aniso_U_12
N2 0.063(2) 0.0384(18) 0.073(3) 0.0001(18) -0.012(2) -0.0026(17)
C1 0.044(2) 0.0326(19) 0.066(3) 0.0015(19) 0.005(2) 0.0018(16)
C2 0.050(2) 0.0289(17) 0.061(3) -0.0068(17) -0.001(2) 0.0061(17)
C3 0.045(2) 0.0273(17) 0.045(3) 0.0031(16) -0.0048(18) 0.0015(15)
C4 0.056(2) 0.0313(18) 0.048(3) 0.0031(18) 0.014(2) 0.0012(17)
C5 0.061(3) 0.0278(18) 0.055(3) -0.0005(18) 0.013(2) 0.0078(17)
C6 0.049(2) 0.0297(18) 0.063(3) 0.0048(18) 0.004(2) 0.0043(16)
C7 0.049(2) 0.0315(19) 0.040(3) 0.0005(17) -0.0008(19) -0.0017(16)
C8 0.038(3) 0.031(3) 0.050(4) 0.000 0.004(3) 0.000
C9 0.039(3) 0.055(3) 0.060(5) 0.000 0.005(3) 0.000
C10 0.047(2) 0.041(2) 0.056(3) -0.0001(19) 0.002(2) 0.0118(18)
C11 0.054(3) 0.050(2) 0.064(3) 0.007(2) -0.003(2) -0.008(2)
C12 0.061(3) 0.041(2) 0.056(3) -0.002(2) 0.005(2) 0.0056(19)
C13 0.049(2) 0.0341(19) 0.049(3) 0.0013(18) -0.004(2) 0.0009(17)
C14 0.053(3) 0.046(2) 0.076(4) -0.007(2) 0.005(2) -0.001(2)
C15 0.063(3) 0.042(2) 0.082(4) -0.011(2) 0.005(3) 0.006(2)
C16 0.050(3) 0.037(2) 0.064(3) -0.003(2) 0.003(2) 0.0006(18)
C17 0.047(2) 0.037(2) 0.058(3) 0.0043(19) -0.006(2) 0.0004(18)
C18 0.039(3) 0.042(3) 0.049(4) 0.000 -0.001(3) 0.000
C19 0.040(3) 0.066(4) 0.083(6) 0.000 0.002(3) 0.000
C20 0.046(3) 0.050(2) 0.074(4) -0.007(2) 0.002(2) 0.0085(19)
Cd1 0.0486(2) 0.02294(19) 0.0594(3) 0.000 0.0007(2) 0.000
N1 0.0511(19) 0.0272(15) 0.045(2) -0.0007(14) 0.0024(17) 0.0011(13)
N4 0.069(3) 0.044(3) 0.050(3) 0.000 0.015(3) 0.000
N3 0.049(3) 0.045(3) 0.060(4) 0.000 0.000(3) 0.000
O1 0.0516(17) 0.0246(12) 0.079(2) 0.0009(13) 0.0092(16) 0.0007(11)
O2 0.0476(16) 0.0375(14) 0.091(2) 0.0036(14) -0.0006(16) 0.0026(12)
O3 0.125(3) 0.107(3) 0.168(4) 0.038(3) -0.019(3) -0.057(3)
O4 0.055(3) 0.149(5) 0.124(5) 0.000 0.027(3) 0.000
O5 0.139(3) 0.0460(17) 0.100(3) 0.0224(19) 0.045(3) 0.025(2)
O6 0.102(2) 0.099(2) 0.098(2) 0.000 -0.0003(11) 0.000
O7 0.055(2) 0.0270(17) 0.088(4) 0.000 -0.013(2) 0.000

loop_
_atom_type_symbol
_atom_type_description
_atom_type_scat_dispersion_real
_atom_type_scat_dispersion_imag
_atom_type_scat_source
C C 0.0033 0.0016 'International Tables Vol C Tables 4.2.6.8 and 6.1.1.4'
H H 0.0000 0.0000 'International Tables Vol C Tables 4.2.6.8 and 6.1.1.4'
N N 0.0061 0.0033 'International Tables Vol C Tables 4.2.6.8 and 6.1.1.4'
O O 0.0106 0.0060 'International Tables Vol C Tables 4.2.6.8 and 6.1.1.4'
Cd Cd -0.8075 1.2024 'International Tables Vol C Tables 4.2.6.8 and 6.1.1.4'

loop_
_geom_angle_atom_site_label_1
_geom_angle_atom_site_label_2
_geom_angle_atom_site_label_3
_geom_angle
_geom_angle_site_symmetry_1
_geom_angle_site_symmetry_3
C11 N2 C15 116.6(4) . .
N1 C1 C2 122.7(4) . .
N1 C1 H1 118.6 . .
C2 C1 H1 118.6 . .
C1 C2 C3 120.1(3) . .
C1 C2 H2 120.0 . .
C3 C2 H2 120.0 . .
C4 C3 C2 117.3(3) . .
C4 C3 C6 123.2(3) . .
C2 C3 C6 119.5(3) . .
C3 C4 C5 119.4(4) . .
C3 C4 H3 120.3 . .
C5 C4 H3 120.3 . .
N1 C5 C4 123.8(3) . .
N1 C5 H4 118.1 . .
C4 C5 H4 118.1 . .
O1 C6 C3 109.0(3) . .
O1 C6 H5 109.9 . .
C3 C6 H5 109.9 . .
O1 C6 H6 109.9 . .
C3 C6 H6 109.9 . .
H5 C6 H6 108.3 . .
O1 C7 C10 115.3(3) . .
O1 C7 C8 123.3(4) . .
C10 C7 C8 121.4(4) . .
C7 C8 C7 118.7(5) 7 .
C7 C8 H7 120.7 7 .
C7 C8 H7 120.7 . .
C10 C9 C10 120.8(5) . 7
C10 C9 H8 119.6 . .
C10 C9 H8 119.6 7 .
C7 C10 C9 118.9(4) . .
C7 C10 H9 120.5 . .
C9 C10 H9 120.5 . .
N2 C11 C12 123.4(4) . .
N2 C11 H10 118.3 . .
C12 C11 H10 118.3 . .
C13 C12 C11 119.2(4) . .
C13 C12 H11 120.4 . .
C11 C12 H11 120.4 . .
C14 C13 C12 117.7(4) . .
C14 C13 C16 123.2(4) . .
C12 C13 C16 119.0(4) . .
C13 C14 C15 119.0(4) . .
C13 C14 H12 120.5 . .
C15 C14 H12 120.5 . .
N2 C15 C14 124.0(4) . .
N2 C15 H13 118.0 . .
C14 C15 H13 118.0 . .
O2 C16 C13 109.2(3) . .
O2 C16 H14 109.8 . .
C13 C16 H14 109.8 . .
O2 C16 H15 109.8 . .
C13 C16 H15 109.8 . .
H14 C16 H15 108.3 . .
O2 C17 C20 115.5(3) . .
O2 C17 C18 123.5(4) . .
C20 C17 C18 121.0(4) . .
C17 C18 C17 118.8(5) 7 .
C17 C18 H16 120.6 7 .
C17 C18 H16 120.6 . .
C20 C19 C20 121.1(6) . 7
C20 C19 H17 119.5 . .
C20 C19 H17 119.5 7 .
C19 C20 C17 119.1(4) . .
C19 C20 H18 120.2 . .
C17 C20 H18 120.7 . .
O7 Cd1 N1 82.78(9) . .
O7 Cd1 N1 82.78(9) . 7_565
N1 Cd1 N1 139.70(17) . 7_565
O7 Cd1 O3 153.40(13) . .
N1 Cd1 O3 79.40(12) . .
N1 Cd1 O3 123.31(13) 7_565 .
O7 Cd1 O3 153.40(13) . 7_565
N1 Cd1 O3 123.31(13) . 7_565
N1 Cd1 O3 79.40(12) 7_565 7_565
O3 Cd1 O3 45.97(18) . 7_565
O7 Cd1 O5 82.94(14) . .
N1 Cd1 O5 83.57(12) . .
N1 Cd1 O5 131.34(12) 7_565 .
O3 Cd1 O5 75.60(16) . .
O3 Cd1 O5 94.16(15) 7_565 .
O7 Cd1 O5 82.94(14) . 7_565
N1 Cd1 O5 131.34(12) . 7_565
N1 Cd1 O5 83.57(12) 7_565 7_565
O3 Cd1 O5 94.16(15) . 7_565
O3 Cd1 O5 75.60(16) 7_565 7_565
O5 Cd1 O5 48.58(15) . 7_565
C5 N1 C1 116.7(3) . .
C5 N1 Cd1 120.3(2) . .
C1 N1 Cd1 121.5(3) . .
O5 N4 O5 118.3(7) 7_565 .
O5 N4 O6 120.7(3) 7_565 .
O5 N4 O6 120.7(3) . .
O3 N3 O3 113.6(7) 7_565 .
O3 N3 O4 123.1(3) 7_565 .
O3 N3 O4 123.1(3) . .
C7 O1 C6 117.3(3) . .
C17 O2 C16 117.1(3) . .
N3 O3 Cd1 99.1(4) . .
N4 O5 Cd1 96.5(3) . .
Cd1 O7 H19 119.0 . .

loop_
_geom_bond_atom_site_label_1
_geom_bond_atom_site_label_2
_geom_bond_distance
_geom_bond_site_symmetry_2
N2 C11 1.325(5) .
N2 C15 1.326(6) .
C1 N1 1.342(5) .
C1 C2 1.377(5) .
C1 H1 0.9300 .
C2 C3 1.377(5) .
C2 H2 0.9300 .
C3 C4 1.376(5) .
C3 C6 1.499(5) .
C4 C5 1.380(5) .
C4 H3 0.9300 .
C5 N1 1.328(5) .
C5 H4 0.9300 .
C6 O1 1.414(5) .
C6 H5 0.9700 .
C6 H6 0.9700 .
C7 O1 1.377(4) .
C7 C10 1.378(5) .
C7 C8 1.379(4) .
C8 C7 1.379(4) 7
C8 H7 0.9300 .
C9 C10 1.384(5) .
C9 C10 1.384(5) 7
C9 H8 0.9300 .
C10 H9 0.9300 .
C11 C12 1.382(5) .
C11 H10 0.9300 .
C12 C13 1.377(5) .
C12 H11 0.9300 .
C13 C14 1.374(6) .
C13 C16 1.495(5) .
C14 C15 1.377(6) .
C14 H12 0.9300 .
C15 H13 0.9300 .
C16 O2 1.420(5) .
C16 H14 0.9700 .
C16 H15 0.9700 .
C17 O2 1.368(4) .
C17 C20 1.378(6) .
C17 C18 1.379(5) .
C18 C17 1.379(5) 7
C18 H16 0.9300 .
C19 C20 1.374(5) .
C19 C20 1.374(5) 7
C19 H17 0.9300 .
C20 H18 0.9286 .
Cd1 O7 2.285(4) .
Cd1 N1 2.314(3) .
Cd1 N1 2.314(3) 7_565
Cd1 O3 2.533(5) .
Cd1 O3 2.533(5) 7_565
Cd1 O5 2.542(5) .
Cd1 O5 2.542(5) 7_565
N4 O5 1.218(4) 7_565
N4 O5 1.218(4) .
N4 O6 1.227(8) .
N3 O3 1.182(4) 7_565
N3 O3 1.182(4) .
N3 O4 1.183(7) .
O7 H19 0.8499 .

loop_
_geom_hbond_atom_site_label_D
_geom_hbond_atom_site_label_H
_geom_hbond_atom_site_label_A
_geom_hbond_distance_DH
_geom_hbond_distance_HA
_geom_hbond_distance_DA
_geom_hbond_angle_DHA
O7 H19 N2 0.85 1.90 2.735(4) 166.5
